data_4343888
loop_
_publ_author_name
'Park, S.'
'Lee, Y.'
'Elcombe, M.'
'Vogt, T.'

_publ_section_title
;
 Synthesis and structure of the bilayer hydrate Na0.3 Ni O2 . 1.3D2 O
;
_journal_name_full 'Inorganic Chemistry'
_journal_page_first 3490
_journal_page_last 3492
_journal_volume 45
_journal_year 2006
_chemical_formula_sum 'D2.6 Na0.3 Ni O3.3'
_chemical_name_systematic 'Na0.3 Ni O2 (D2 O)1.3'
_space_group_IT_number 12
_symmetry_space_group_name_Hall '-C 2y'
_symmetry_space_group_name_H-M 'C 1 2/m 1'
_cell_angle_alpha 90
_cell_angle_beta 107.81
_cell_angle_gamma 90
_cell_formula_units_Z 2
_cell_length_a 4.89
_cell_length_b 2.9361
_cell_length_c 10.542
_cell_volume 144.103
_citation_journal_id_ASTM INOCAJ
_cod_data_source_file Park_INOCAJ_2006_770.cif
_cod_data_source_block D2.6Na0.3Ni1O3.3
_cod_original_cell_volume 144.1034
_cod_original_formula_sum 'D2.6 Na0.3 Ni1 O3.3'
_cod_database_code 4343888

loop_
_symmetry_equiv_pos_as_xyz
x,y,z
-x,y,-z
-x,-y,-z
x,-y,z
x+1/2,y+1/2,z
-x+1/2,y+1/2,-z
-x+1/2,-y+1/2,-z
x+1/2,-y+1/2,z

loop_
_atom_site_label
_atom_site_type_symbol
_atom_site_fract_x
_atom_site_fract_y
_atom_site_fract_z
_atom_site_occupancy
_atom_site_U_iso_or_equiv
O1 O-2 0.719 0 0.0926 1 0.0
Na1 Na+1 0.11 0 0.52 0.15 0.0
D1 D+1 0.069 0.239 0.326 0.65 0.0
Ni1 Ni+3 0 0 0 1 0.0
O2 O-2 0.323 0 0.63 0.65 0.0
